data_4066991
loop_
_publ_author_name
'Yang, Chien-Chan'
'Lin, Pei-Syuan'
'Liu, Fu-Chen'
'Lin, Ivan J. B.'
'Lee, Gene-Hsian'
'Peng, Shie-Ming'

_publ_section_title
;
 Glucopyranoside-Incorporated N-Heterocyclic Carbene Complexes of
 Silver(I) and Palladium(II): Efficient Water-Soluble
 Suzuki&#x2212;Miyaura Coupling Palladium(II) Catalysts
;
_journal_issue 22
_journal_name_full Organometallics
_journal_page_first 5959
_journal_paper_doi 10.1021/om100751r
_journal_volume 29
_journal_year 2010
_chemical_absolute_configuration ad
_chemical_formula_sum 'C64 H60 Br2 N4 O16 Pd'
_chemical_formula_weight 1407.38
_chemical_name_systematic
; 
 ? 
;
_space_group_IT_number 4
_symmetry_cell_setting monoclinic
_symmetry_space_group_name_Hall 'P 2yb'
_symmetry_space_group_name_H-M 'P 1 21 1'
_atom_sites_solution_hydrogens geom
_atom_sites_solution_primary direct
_atom_sites_solution_secondary difmap
_audit_creation_method SHELXL-97
_cell_angle_alpha 90.00
_cell_angle_beta 93.2063(8)
_cell_angle_gamma 90.00
_cell_formula_units_Z 2
_cell_length_a 12.1440(2)
_cell_length_b 14.9525(2)
_cell_length_c 18.2650(3)
_cell_measurement_reflns_used total
_cell_measurement_temperature 150(2)
_cell_measurement_theta_max 27.500
_cell_measurement_theta_min 1.00
_cell_volume 3311.42(9)
_computing_cell_refinement DENZO-SMN
_computing_data_collection 'NONIUS COLLECT'
_computing_data_reduction DENZO-SMN
_computing_molecular_graphics 'Bruker SHELXTL'
_computing_publication_material 'Bruker SHELXTL'
_computing_structure_refinement 'SHELXL-97 (Sheldrick, 1997)'
_computing_structure_solution 'SHELXS-97 (Sheldrick, 1990)'
_diffrn_ambient_temperature 150(2)
_diffrn_measured_fraction_theta_full 0.993
_diffrn_measured_fraction_theta_max 0.993
_diffrn_measurement_device_type 'NONIUS KappaCCD'
_diffrn_measurement_method '\w scans'
_diffrn_radiation_monochromator graphite
_diffrn_radiation_source 'fine-focus sealed tube'
_diffrn_radiation_type MoK\a
_diffrn_radiation_wavelength 0.71073
_diffrn_reflns_av_R_equivalents 0.0457
_diffrn_reflns_av_sigmaI/netI 0.0485
_diffrn_reflns_limit_h_max 15
_diffrn_reflns_limit_h_min -15
_diffrn_reflns_limit_k_max 19
_diffrn_reflns_limit_k_min -17
_diffrn_reflns_limit_l_max 23
_diffrn_reflns_limit_l_min -20
_diffrn_reflns_number 21567
_diffrn_reflns_theta_full 27.50
_diffrn_reflns_theta_max 27.50
_diffrn_reflns_theta_min 1.12
_exptl_absorpt_coefficient_mu 1.554
_exptl_absorpt_correction_T_max 0.608
_exptl_absorpt_correction_T_min 0.560
_exptl_absorpt_correction_type multi-scan
_exptl_crystal_colour yellow
_exptl_crystal_density_diffrn 1.411
_exptl_crystal_density_meas ?
_exptl_crystal_density_method 'not measured'
_exptl_crystal_description block
_exptl_crystal_F_000 1432
_exptl_crystal_size_max 0.25
_exptl_crystal_size_mid 0.15
_exptl_crystal_size_min 0.15
_refine_diff_density_max 1.369
_refine_diff_density_min -0.628
_refine_diff_density_rms 0.123
_refine_ls_abs_structure_details 'Flack H D (1983), Acta Cryst. A39, 876-881'
_refine_ls_abs_structure_Flack 0.080(12)
_refine_ls_extinction_coef 0.0056(8)
_refine_ls_extinction_expression Fc^*^=kFc[1+0.001xFc^2^\l^3^/sin(2\q)]^-1/4^
_refine_ls_extinction_method SHELXL
_refine_ls_goodness_of_fit_ref 1.039
_refine_ls_hydrogen_treatment constr
_refine_ls_matrix_type full
_refine_ls_number_parameters 793
_refine_ls_number_reflns 7837
_refine_ls_number_restraints 38
_refine_ls_restrained_S_all 1.040
_refine_ls_R_factor_all 0.0730
_refine_ls_R_factor_gt 0.0527
_refine_ls_shift/su_max 0.013
_refine_ls_shift/su_mean 0.001
_refine_ls_structure_factor_coef Fsqd
_refine_ls_weighting_details 'calc w=1/[\s^2^(Fo^2^)+(0.1080P)^2^+0.0000P] where P=(Fo^2^+2Fc^2^)/3'
_refine_ls_weighting_scheme calc
_refine_ls_wR_factor_gt 0.1407
_refine_ls_wR_factor_ref 0.1567
_reflns_number_gt 6109
_reflns_number_total 7837
_reflns_threshold_expression >2sigma(I)
_cod_data_source_file om100751r_si_001.cif
_cod_data_source_block ic12999
_cod_depositor_comments
;
The following automatic conversions were performed:

'_symmetry_cell_setting' value 'Monoclinic' changed to 'monoclinic'
according to /home/saulius/struct/CIF-dictionaries/cif_core.dic
dictionary named 'cif_core.dic' version 2.4.1 from 2010-06-29.

Automatic conversion script
Id: cif_fix_values 1715 2011-07-08 13:25:40Z adriana 

The following automatic conversions were performed:

'_exptl_crystal_density_meas' value 'not_measured' was changed to '?'
- the value is perceived as not measured.

Automatic conversion script
Id: cif_fix_values 3008 2015-01-20 13:52:24Z robertas 
;
_cod_original_sg_symbol_H-M P2(1)
_cod_database_code 4066991

loop_
_symmetry_equiv_pos_as_xyz
'x, y, z'
'-x, y+1/2, -z'

loop_
_atom_site_label
_atom_site_type_symbol
_atom_site_fract_x
_atom_site_fract_y
_atom_site_fract_z
_atom_site_U_iso_or_equiv
_atom_site_adp_type
_atom_site_occupancy
_atom_site_symmetry_multiplicity
_atom_site_calc_flag
_atom_site_refinement_flags
_atom_site_disorder_assembly
_atom_site_disorder_group
Pd Pd 0.10041(4) 0.35314(5) 0.34564(3) 0.04372(17) Uani 1 1 d . . .
Br1 Br 0.18115(7) 0.28056(6) 0.23758(4) 0.0495(2) Uani 1 1 d . A .
Br2 Br 0.0461(8) 0.4371(3) 0.4539(3) 0.0455(12) Uani 0.49(2) 1 d P A 1
Br2' Br 0.0040(12) 0.4231(6) 0.4548(3) 0.0653(18) Uani 0.51(2) 1 d P A 2
O1 O 0.2648(4) 0.5897(4) 0.1812(3) 0.0556(13) Uani 1 1 d . A .
O2 O 0.4233(4) 0.5301(4) 0.3501(3) 0.0522(12) Uani 1 1 d . . .
O3 O 0.4037(10) 0.6457(8) 0.4254(5) 0.117(3) Uani 1 1 d . . .
O4 O 0.5760(4) 0.6278(4) 0.2679(3) 0.0559(14) Uani 1 1 d . A .
O5 O 0.6865(5) 0.5085(5) 0.2793(5) 0.082(2) Uani 1 1 d . A .
O6 O 0.5457(4) 0.5827(4) 0.1167(3) 0.0556(13) Uani 1 1 d . . .
O7 O 0.4982(7) 0.6872(5) 0.0324(4) 0.083(2) Uani 1 1 d . . .
O8 O 0.3567(4) 0.4805(4) 0.1154(3) 0.0539(13) Uani 1 1 d . A .
O9 O 0.0675(4) 0.0118(4) 0.3429(3) 0.0523(12) Uani 1 1 d . A .
O10 O -0.1714(4) 0.1384(4) 0.2716(3) 0.0515(12) Uani 1 1 d . A .
O11 O -0.2773(9) 0.1336(9) 0.3670(6) 0.146(5) Uani 1 1 d . A .
O12 O -0.2053(4) -0.0354(4) 0.2171(3) 0.0503(12) Uani 1 1 d . A .
O13 O -0.2216(5) 0.0191(5) 0.1034(3) 0.0738(17) Uani 1 1 d . A .
O14 O -0.0038(4) -0.1039(4) 0.1690(3) 0.0539(12) Uani 1 1 d . . .
O15 O 0.1123(5) -0.2125(4) 0.2103(3) 0.0603(14) Uani 1 1 d . . .
O16 O 0.1518(4) 0.0121(4) 0.2301(3) 0.0504(12) Uani 1 1 d . A .
N1 N -0.0529(5) 0.4456(4) 0.2330(3) 0.0494(14) Uani 1 1 d . . .
N2 N 0.0845(4) 0.5308(4) 0.2626(3) 0.0437(13) Uani 1 1 d . . .
N3 N 0.2640(6) 0.2470(5) 0.4417(4) 0.0563(16) Uani 1 1 d . . .
N4 N 0.1162(5) 0.1721(4) 0.4236(3) 0.0485(15) Uani 1 1 d . . .
C1 C 0.0394(5) 0.4515(5) 0.2778(4) 0.0402(15) Uani 1 1 d . A .
C2 C -0.0662(6) 0.5218(6) 0.1912(5) 0.0549(19) Uani 1 1 d . A .
H2 H -0.1255 0.5344 0.1567 0.066 Uiso 1 1 calc R . .
C3 C 0.0200(7) 0.5750(6) 0.2085(5) 0.0564(19) Uani 1 1 d . A .
H3 H 0.0345 0.6318 0.1879 0.068 Uiso 1 1 calc R . .
C4 C 0.1878(6) 0.5668(6) 0.2947(4) 0.0487(17) Uani 1 1 d . A .
H4A H 0.2009 0.5425 0.3448 0.058 Uiso 1 1 calc R . .
H4B H 0.1813 0.6326 0.2986 0.058 Uiso 1 1 calc R . .
C5 C 0.2841(6) 0.5449(5) 0.2508(4) 0.0489(17) Uani 1 1 d . . .
H5 H 0.2899 0.4788 0.2436 0.059 Uiso 1 1 calc R A .
C6 C 0.3923(6) 0.5822(6) 0.2869(4) 0.0502(17) Uani 1 1 d . A .
H6 H 0.3820 0.6461 0.3012 0.060 Uiso 1 1 calc R . .
C7 C 0.4865(6) 0.5745(6) 0.2357(5) 0.0556(19) Uani 1 1 d . . .
H7 H 0.5104 0.5106 0.2330 0.067 Uiso 1 1 calc R A .
C8 C 0.4550(6) 0.6081(6) 0.1595(4) 0.0507(18) Uani 1 1 d . A .
H8 H 0.4500 0.6749 0.1607 0.061 Uiso 1 1 calc R . .
C9 C 0.3472(6) 0.5711(6) 0.1301(4) 0.0520(18) Uani 1 1 d . . .
H9 H 0.3259 0.6025 0.0831 0.062 Uiso 1 1 calc R A .
C10 C 0.4351(8) 0.5706(7) 0.4141(5) 0.067(2) Uani 1 1 d . . .
C11 C 0.4919(10) 0.5096(10) 0.4728(5) 0.089(4) Uani 1 1 d . . .
C12 C 0.5698(9) 0.4495(10) 0.4514(6) 0.084(3) Uani 1 1 d . . .
H12 H 0.5881 0.4442 0.4016 0.101 Uiso 1 1 calc R . .
C13 C 0.6202(11) 0.3970(13) 0.5063(8) 0.114(5) Uani 1 1 d . . .
H13 H 0.6691 0.3510 0.4929 0.136 Uiso 1 1 calc R . .
C14 C 0.6035(15) 0.4081(15) 0.5755(8) 0.135(7) Uani 1 1 d . . .
H14 H 0.6466 0.3757 0.6115 0.162 Uiso 1 1 calc R . .
C15 C 0.5255(12) 0.4653(14) 0.5963(6) 0.115(6) Uani 1 1 d . . .
H15 H 0.5083 0.4681 0.6463 0.138 Uiso 1 1 calc R . .
C16 C 0.4674(10) 0.5227(13) 0.5432(6) 0.107(5) Uani 1 1 d . . .
H16 H 0.4158 0.5665 0.5570 0.128 Uiso 1 1 calc R . .
C17 C 0.6705(6) 0.5875(7) 0.2886(5) 0.059(2) Uani 1 1 d . . .
C18 C 0.7482(6) 0.6515(6) 0.3274(4) 0.0525(18) Uani 1 1 d D A .
C19 C 0.7211(8) 0.7375(6) 0.3428(5) 0.066(2) Uani 1 1 d D . .
H19 H 0.6490 0.7586 0.3295 0.079 Uiso 1 1 calc R A .
C20 C 0.7975(8) 0.7951(7) 0.3778(5) 0.072(3) Uani 1 1 d D A .
H20 H 0.7781 0.8550 0.3886 0.087 Uiso 1 1 calc R . .
C21 C 0.9023(7) 0.7630(8) 0.3965(5) 0.071(3) Uani 1 1 d D . .
H21 H 0.9552 0.8020 0.4198 0.085 Uiso 1 1 calc R A .
C22 C 0.9319(7) 0.6762(8) 0.3824(5) 0.073(3) Uani 1 1 d D A .
H22 H 1.0043 0.6558 0.3956 0.088 Uiso 1 1 calc R . .
C23 C 0.8541(6) 0.6180(6) 0.3484(4) 0.056(2) Uani 1 1 d D . .
H23 H 0.8723 0.5573 0.3397 0.068 Uiso 1 1 calc R A .
C24 C 0.5614(8) 0.6278(6) 0.0546(5) 0.063(2) Uani 1 1 d . . .
C25 C 0.6579(7) 0.5970(7) 0.0182(4) 0.058(2) Uani 1 1 d . . .
C26 C 0.6913(9) 0.6433(9) -0.0419(5) 0.078(3) Uani 1 1 d . . .
H26 H 0.6519 0.6941 -0.0604 0.093 Uiso 1 1 calc R . .
C27 C 0.7889(10) 0.6114(10) -0.0759(6) 0.087(3) Uani 1 1 d . . .
H27 H 0.8149 0.6434 -0.1165 0.105 Uiso 1 1 calc R . .
C28 C 0.8445(8) 0.5373(9) -0.0517(5) 0.074(3) Uani 1 1 d . . .
H28 H 0.9076 0.5172 -0.0754 0.089 Uiso 1 1 calc R . .
C29 C 0.8077(7) 0.4920(8) 0.0080(5) 0.070(3) Uani 1 1 d . . .
H29 H 0.8452 0.4398 0.0254 0.084 Uiso 1 1 calc R . .
C30 C 0.7154(7) 0.5227(8) 0.0427(4) 0.064(2) Uani 1 1 d . . .
H30 H 0.6918 0.4914 0.0843 0.077 Uiso 1 1 calc R . .
C31 C 0.2568(8) 0.4442(7) 0.0808(5) 0.069(2) Uani 1 1 d . . .
H31A H 0.2003 0.4403 0.1169 0.103 Uiso 1 1 calc R A .
H31B H 0.2716 0.3845 0.0617 0.103 Uiso 1 1 calc R . .
H31C H 0.2308 0.4833 0.0404 0.103 Uiso 1 1 calc R . .
C32 C -0.1282(6) 0.3705(6) 0.2301(5) 0.062(2) Uani 1 1 d . A .
H32A H -0.0866 0.3149 0.2384 0.093 Uiso 1 1 calc R . .
H32B H -0.1675 0.3683 0.1818 0.093 Uiso 1 1 calc R . .
H32C H -0.1814 0.3774 0.2681 0.093 Uiso 1 1 calc R . .
C33 C 0.1619(6) 0.2525(5) 0.4088(4) 0.0452(16) Uani 1 1 d . A .
C34 C 0.2795(8) 0.1641(7) 0.4743(5) 0.065(2) Uani 1 1 d . A .
H34 H 0.3453 0.1447 0.5002 0.078 Uiso 1 1 calc R . .
C35 C 0.1902(7) 0.1170(6) 0.4640(4) 0.0522(19) Uani 1 1 d . A .
H35 H 0.1778 0.0577 0.4804 0.063 Uiso 1 1 calc R . .
C36 C 0.0062(6) 0.1444(6) 0.3987(4) 0.0507(17) Uani 1 1 d . A .
H36A H -0.0412 0.1979 0.3918 0.061 Uiso 1 1 calc R . .
H36B H -0.0252 0.1065 0.4368 0.061 Uiso 1 1 calc R . .
C37 C 0.0055(6) 0.0925(5) 0.3272(4) 0.0461(16) Uani 1 1 d . . .
H37 H 0.0416 0.1284 0.2890 0.055 Uiso 1 1 calc R A .
C38 C -0.1071(6) 0.0628(5) 0.2986(4) 0.0464(16) Uani 1 1 d . A .
H38 H -0.1460 0.0313 0.3380 0.056 Uiso 1 1 calc R . .
C39 C -0.0999(6) 0.0026(5) 0.2322(4) 0.0467(16) Uani 1 1 d . . .
H39 H -0.0803 0.0398 0.1893 0.056 Uiso 1 1 calc R A .
C40 C -0.0166(6) -0.0717(5) 0.2428(4) 0.0496(17) Uani 1 1 d . A .
H40 H -0.0476 -0.1204 0.2730 0.060 Uiso 1 1 calc R . .
C41 C 0.0954(6) -0.0383(6) 0.2801(4) 0.0497(17) Uani 1 1 d . . .
H41 H 0.1414 -0.0910 0.2962 0.060 Uiso 1 1 calc R A .
C42 C -0.2685(8) 0.1576(8) 0.3031(7) 0.083(3) Uani 1 1 d D . .
C43 C -0.3423(14) 0.2118(14) 0.2678(11) 0.053(5) Uiso 0.49(2) 1 d PD A 1
C44 C -0.3445(15) 0.2145(13) 0.1947(10) 0.053(5) Uiso 0.49(2) 1 d PD A 1
H44 H -0.2933 0.1783 0.1707 0.064 Uiso 0.49(2) 1 calc PR A 1
C45 C -0.4151(13) 0.2654(11) 0.1524(10) 0.055(5) Uiso 0.49(2) 1 d PD A 1
H45 H -0.4093 0.2685 0.1008 0.067 Uiso 0.49(2) 1 calc PR A 1
C46 C -0.4966(15) 0.3132(13) 0.1867(12) 0.063(5) Uiso 0.49(2) 1 d PD A 1
H46 H -0.5476 0.3490 0.1583 0.076 Uiso 0.49(2) 1 calc PR A 1
C47 C -0.5031(16) 0.3084(16) 0.2627(12) 0.081(7) Uiso 0.49(2) 1 d PD A 1
H47 H -0.5605 0.3384 0.2860 0.097 Uiso 0.49(2) 1 calc PR A 1
C48 C -0.4222(15) 0.2576(15) 0.3054(12) 0.070(6) Uiso 0.49(2) 1 d PD A 1
H48 H -0.4230 0.2552 0.3573 0.084 Uiso 0.49(2) 1 calc PR A 1
C43' C -0.3361(16) 0.2081(16) 0.2464(11) 0.069(7) Uiso 0.51(2) 1 d PD A 2
C44' C -0.3212(16) 0.2218(13) 0.1745(10) 0.059(5) Uiso 0.51(2) 1 d PD A 2
H44' H -0.2601 0.1920 0.1552 0.070 Uiso 0.51(2) 1 calc PR A 2
C45' C -0.383(2) 0.2729(17) 0.1267(13) 0.090(7) Uiso 0.51(2) 1 d PD A 2
H45' H -0.3656 0.2757 0.0766 0.107 Uiso 0.51(2) 1 calc PR A 2
C46' C -0.471(2) 0.3211(18) 0.1513(17) 0.106(9) Uiso 0.51(2) 1 d PD A 2
H46' H -0.5104 0.3635 0.1210 0.127 Uiso 0.51(2) 1 calc PR A 2
C47' C -0.499(2) 0.304(2) 0.2230(19) 0.117(10) Uiso 0.51(2) 1 d PD A 2
H47' H -0.5693 0.3217 0.2383 0.141 Uiso 0.51(2) 1 calc PR A 2
C48' C -0.423(2) 0.259(2) 0.2744(16) 0.106(9) Uiso 0.51(2) 1 d PD A 2
H48' H -0.4317 0.2629 0.3257 0.127 Uiso 0.51(2) 1 calc PR A 2
C49 C -0.2619(7) -0.0220(5) 0.1543(4) 0.0540(18) Uani 1 1 d . . .
C50 C -0.3718(6) -0.0615(6) 0.1506(5) 0.0540(18) Uani 1 1 d . A .
C51 C -0.4343(9) -0.0578(9) 0.0849(7) 0.091(3) Uani 1 1 d . . .
H51 H -0.4070 -0.0320 0.0420 0.109 Uiso 1 1 calc R A .
C52 C -0.5457(9) -0.0962(10) 0.0857(10) 0.109(5) Uani 1 1 d . A .
H52 H -0.5919 -0.0947 0.0420 0.131 Uiso 1 1 calc R . .
C53 C -0.5843(7) -0.1333(7) 0.1458(6) 0.074(3) Uani 1 1 d . . .
H53 H -0.6576 -0.1555 0.1447 0.089 Uiso 1 1 calc R A .
C54 C -0.5204(8) -0.1392(9) 0.2069(7) 0.084(3) Uani 1 1 d . A .
H54 H -0.5476 -0.1677 0.2487 0.101 Uiso 1 1 calc R . .
C55 C -0.4098(8) -0.1029(7) 0.2107(5) 0.070(2) Uani 1 1 d . . .
H55 H -0.3643 -0.1078 0.2545 0.084 Uiso 1 1 calc R A .
C56 C 0.0591(6) -0.1761(5) 0.1603(4) 0.0492(17) Uani 1 1 d . . .
C57 C 0.0571(6) -0.2053(5) 0.0829(4) 0.0504(17) Uani 1 1 d . . .
C58 C 0.1290(7) -0.2716(6) 0.0623(4) 0.055(2) Uani 1 1 d . . .
H58 H 0.1777 -0.2981 0.0986 0.066 Uiso 1 1 calc R . .
C59 C 0.1318(8) -0.2994(7) -0.0076(5) 0.071(3) Uani 1 1 d . . .
H59 H 0.1859 -0.3415 -0.0205 0.085 Uiso 1 1 calc R . .
C60 C 0.0568(8) -0.2672(6) -0.0608(5) 0.062(2) Uani 1 1 d . . .
H60 H 0.0561 -0.2902 -0.1093 0.075 Uiso 1 1 calc R . .
C61 C -0.0169(8) -0.2017(7) -0.0431(5) 0.069(2) Uani 1 1 d . . .
H61 H -0.0658 -0.1766 -0.0800 0.082 Uiso 1 1 calc R . .
C62 C -0.0192(7) -0.1715(7) 0.0315(5) 0.063(2) Uani 1 1 d . . .
H62 H -0.0725 -0.1291 0.0452 0.075 Uiso 1 1 calc R . .
C63 C 0.2592(8) 0.0349(8) 0.2582(5) 0.070(2) Uani 1 1 d . . .
H63A H 0.2540 0.0770 0.2990 0.105 Uiso 1 1 calc R A .
H63B H 0.3000 0.0628 0.2194 0.105 Uiso 1 1 calc R . .
H63C H 0.2978 -0.0192 0.2756 0.105 Uiso 1 1 calc R . .
C64 C 0.3450(8) 0.3211(8) 0.4423(6) 0.076(3) Uani 1 1 d . A .
H64A H 0.3634 0.3346 0.3919 0.113 Uiso 1 1 calc R . .
H64B H 0.4120 0.3035 0.4711 0.113 Uiso 1 1 calc R . .
H64C H 0.3133 0.3743 0.4643 0.113 Uiso 1 1 calc R . .

loop_
_atom_site_aniso_label
_atom_site_aniso_U_11
_atom_site_aniso_U_22
_atom_site_aniso_U_33
_atom_site_aniso_U_23
_atom_site_aniso_U_13
_atom_site_aniso_U_12
Pd 0.0482(3) 0.0437(3) 0.0386(3) -0.0011(2) -0.00297(19) 0.0082(2)
Br1 0.0715(5) 0.0418(4) 0.0355(4) -0.0004(3) 0.0051(3) 0.0087(3)
Br2 0.060(2) 0.0470(12) 0.0298(12) -0.0038(8) 0.0071(13) 0.0241(15)
Br2' 0.084(4) 0.069(2) 0.0457(12) 0.0140(13) 0.0276(19) 0.049(3)
O1 0.051(3) 0.064(3) 0.051(3) 0.011(3) -0.001(2) 0.012(3)
O2 0.053(3) 0.063(3) 0.040(3) -0.006(2) -0.001(2) -0.001(3)
O3 0.172(9) 0.100(7) 0.082(6) -0.031(5) 0.031(6) -0.012(7)
O4 0.043(3) 0.060(3) 0.064(3) 0.001(3) -0.007(2) 0.001(2)
O5 0.060(4) 0.064(4) 0.120(6) -0.031(4) -0.019(4) 0.021(3)
O6 0.048(3) 0.062(3) 0.057(3) 0.014(3) 0.007(2) 0.006(3)
O7 0.113(5) 0.070(5) 0.067(4) 0.024(3) 0.016(4) 0.019(4)
O8 0.053(3) 0.064(3) 0.044(3) -0.005(2) -0.002(2) 0.005(3)
O9 0.067(3) 0.042(3) 0.048(3) 0.002(2) 0.003(2) 0.007(3)
O10 0.047(3) 0.050(3) 0.058(3) -0.006(2) 0.005(2) 0.008(2)
O11 0.148(8) 0.167(11) 0.132(8) 0.041(8) 0.090(7) 0.087(8)
O12 0.054(3) 0.054(3) 0.042(3) 0.001(2) -0.001(2) -0.002(2)
O13 0.090(4) 0.075(4) 0.054(3) 0.020(3) -0.009(3) -0.014(4)
O14 0.066(3) 0.050(3) 0.046(3) -0.006(2) 0.000(2) 0.008(3)
O15 0.087(4) 0.048(3) 0.045(3) -0.003(3) -0.004(3) 0.015(3)
O16 0.047(2) 0.062(3) 0.041(3) -0.006(2) 0.003(2) 0.005(3)
N1 0.054(3) 0.045(3) 0.049(4) 0.003(3) -0.003(3) 0.006(3)
N2 0.044(3) 0.044(3) 0.042(3) 0.005(3) -0.005(2) 0.002(3)
N3 0.058(4) 0.068(4) 0.042(3) 0.000(3) -0.007(3) 0.010(3)
N4 0.064(4) 0.048(4) 0.033(3) -0.003(3) -0.003(3) 0.015(3)
C1 0.043(3) 0.043(4) 0.034(3) -0.001(3) 0.000(3) 0.004(3)
C2 0.054(4) 0.058(5) 0.052(4) 0.007(4) -0.006(3) 0.014(4)
C3 0.060(4) 0.051(5) 0.059(5) -0.002(4) 0.006(4) 0.007(4)
C4 0.045(3) 0.057(5) 0.043(4) -0.007(3) -0.001(3) -0.005(3)
C5 0.050(4) 0.046(4) 0.050(4) -0.001(3) -0.002(3) 0.008(3)
C6 0.052(4) 0.053(4) 0.045(4) -0.001(3) -0.006(3) 0.008(4)
C7 0.043(4) 0.062(5) 0.061(5) 0.000(4) -0.001(3) 0.003(4)
C8 0.050(4) 0.053(4) 0.049(4) 0.009(3) 0.003(3) 0.010(4)
C9 0.045(4) 0.063(5) 0.049(4) 0.007(4) 0.008(3) 0.010(4)
C10 0.066(5) 0.072(6) 0.063(5) -0.021(5) 0.016(4) -0.016(5)
C11 0.100(7) 0.126(10) 0.042(5) -0.011(6) -0.007(5) -0.063(8)
C12 0.079(6) 0.107(9) 0.064(6) 0.022(6) -0.019(5) -0.023(7)
C13 0.095(8) 0.151(14) 0.090(9) 0.022(9) -0.034(7) -0.003(9)
C14 0.139(13) 0.20(2) 0.066(9) 0.031(10) -0.039(9) 0.011(14)
C15 0.116(10) 0.182(17) 0.045(6) 0.026(8) -0.017(6) -0.056(11)
C16 0.098(7) 0.174(15) 0.047(5) -0.018(7) 0.004(5) -0.058(9)
C17 0.039(4) 0.083(7) 0.054(4) -0.002(4) 0.005(3) 0.004(4)
C18 0.050(4) 0.062(5) 0.045(4) 0.003(4) 0.005(3) 0.000(4)
C19 0.068(5) 0.067(6) 0.064(5) 0.009(4) 0.001(4) -0.006(4)
C20 0.093(7) 0.065(6) 0.058(5) 0.001(5) -0.003(5) -0.017(5)
C21 0.072(5) 0.092(8) 0.050(5) 0.009(5) 0.004(4) -0.029(5)
C22 0.057(5) 0.106(9) 0.058(5) -0.007(5) 0.010(4) -0.011(5)
C23 0.048(4) 0.076(6) 0.046(4) -0.013(4) 0.008(3) -0.002(4)
C24 0.076(5) 0.058(5) 0.055(5) 0.012(4) -0.003(4) -0.012(4)
C25 0.060(4) 0.071(5) 0.043(4) -0.005(4) -0.003(3) -0.024(4)
C26 0.098(7) 0.081(7) 0.055(5) 0.004(5) 0.008(5) -0.013(6)
C27 0.103(8) 0.107(10) 0.054(6) -0.001(6) 0.024(5) -0.021(8)
C28 0.063(5) 0.107(9) 0.053(5) -0.014(5) 0.010(4) -0.006(6)
C29 0.053(4) 0.105(8) 0.050(5) -0.009(5) 0.001(4) 0.003(5)
C30 0.055(4) 0.099(7) 0.037(4) 0.002(4) -0.003(3) -0.007(5)
C31 0.080(6) 0.074(6) 0.051(5) 0.002(4) -0.009(4) 0.004(5)
C32 0.055(4) 0.062(5) 0.069(5) -0.014(4) -0.006(4) -0.001(4)
C33 0.046(4) 0.055(4) 0.034(3) -0.005(3) -0.005(3) 0.005(3)
C34 0.079(6) 0.069(6) 0.044(4) 0.008(4) -0.014(4) 0.027(5)
C35 0.068(5) 0.050(4) 0.038(4) 0.000(3) -0.003(3) 0.018(4)
C36 0.052(4) 0.048(4) 0.053(4) 0.002(4) 0.012(3) -0.003(4)
C37 0.054(4) 0.039(4) 0.046(4) 0.004(3) 0.006(3) 0.005(3)
C38 0.053(4) 0.039(4) 0.048(4) 0.001(3) 0.012(3) 0.000(3)
C39 0.048(4) 0.048(4) 0.043(4) 0.007(3) 0.006(3) -0.001(3)
C40 0.066(4) 0.043(4) 0.040(4) -0.001(3) 0.005(3) 0.000(4)
C41 0.055(4) 0.054(4) 0.040(4) -0.002(3) 0.001(3) 0.005(4)
C42 0.071(6) 0.084(7) 0.095(8) -0.003(6) 0.027(6) 0.023(6)
C49 0.071(5) 0.043(4) 0.048(4) 0.003(3) 0.002(4) 0.003(4)
C50 0.056(4) 0.046(4) 0.060(5) -0.003(4) -0.002(4) 0.010(4)
C51 0.086(7) 0.093(8) 0.090(8) 0.011(7) -0.027(6) 0.001(6)
C52 0.073(7) 0.095(9) 0.153(13) -0.005(9) -0.051(8) 0.006(7)
C53 0.059(5) 0.060(6) 0.102(8) -0.005(6) -0.010(5) -0.007(5)
C54 0.064(5) 0.083(7) 0.107(8) -0.023(7) 0.020(5) -0.015(6)
C55 0.069(5) 0.075(6) 0.065(6) -0.005(5) -0.014(4) -0.009(5)
C56 0.058(4) 0.036(4) 0.053(4) 0.003(3) 0.003(3) 0.005(3)
C57 0.063(4) 0.043(4) 0.045(4) -0.001(3) -0.003(3) -0.003(4)
C58 0.064(5) 0.057(5) 0.043(4) 0.003(3) -0.001(3) 0.020(4)
C59 0.085(6) 0.071(6) 0.057(5) -0.007(4) 0.008(4) 0.037(5)
C60 0.081(6) 0.059(5) 0.048(4) -0.015(4) -0.002(4) 0.013(4)
C61 0.077(5) 0.083(7) 0.044(4) -0.011(4) -0.020(4) 0.018(5)
C62 0.061(4) 0.070(6) 0.055(5) -0.020(4) -0.012(4) 0.013(4)
C63 0.071(5) 0.079(7) 0.061(5) -0.004(5) 0.006(4) 0.013(5)
C64 0.063(5) 0.081(7) 0.081(7) 0.003(5) -0.013(5) -0.010(5)

loop_
_atom_type_symbol
_atom_type_description
_atom_type_scat_dispersion_real
_atom_type_scat_dispersion_imag
_atom_type_scat_source
C C 0.0033 0.0016 'International Tables Vol C Tables 4.2.6.8 and 6.1.1.4'
H H 0.0000 0.0000 'International Tables Vol C Tables 4.2.6.8 and 6.1.1.4'
N N 0.0061 0.0033 'International Tables Vol C Tables 4.2.6.8 and 6.1.1.4'
O O 0.0106 0.0060 'International Tables Vol C Tables 4.2.6.8 and 6.1.1.4'
Br Br -0.2901 2.4595 'International Tables Vol C Tables 4.2.6.8 and 6.1.1.4'
Pd Pd -0.9988 1.0072 'International Tables Vol C Tables 4.2.6.8 and 6.1.1.4'

loop_
_geom_angle_atom_site_label_1
_geom_angle_atom_site_label_2
_geom_angle_atom_site_label_3
_geom_angle
C33 Pd C1 177.4(3)
C33 Pd Br2 91.6(2)
C1 Pd Br2 90.9(2)
C33 Pd Br1 88.8(2)
C1 Pd Br1 88.77(19)
Br2 Pd Br1 171.7(2)
C33 Pd Br2' 91.7(2)
C1 Pd Br2' 90.7(2)
Br2 Pd Br2' 12.2(2)
Br1 Pd Br2' 176.1(4)
C9 O1 C5 113.5(6)
C10 O2 C6 118.6(7)
C17 O4 C7 118.8(7)
C24 O6 C8 118.4(7)
C9 O8 C31 112.0(7)
C41 O9 C37 115.1(5)
C42 O10 C38 118.8(7)
C49 O12 C39 122.0(6)
C56 O14 C40 118.1(6)
C41 O16 C63 111.6(6)
C1 N1 C2 110.5(7)
C1 N1 C32 124.9(7)
C2 N1 C32 124.6(7)
C1 N2 C3 110.3(6)
C1 N2 C4 126.5(6)
C3 N2 C4 123.1(7)
C33 N3 C34 110.2(8)
C33 N3 C64 123.5(7)
C34 N3 C64 126.3(7)
C33 N4 C35 111.6(7)
C33 N4 C36 124.9(6)
C35 N4 C36 123.5(7)
N2 C1 N1 105.4(6)
N2 C1 Pd 128.8(5)
N1 C1 Pd 125.6(5)
C3 C2 N1 107.2(7)
C2 C3 N2 106.7(8)
N2 C4 C5 112.8(6)
O1 C5 C4 106.1(6)
O1 C5 C6 107.5(6)
C4 C5 C6 111.5(6)
O2 C6 C7 106.4(6)
O2 C6 C5 109.2(7)
C7 C6 C5 111.2(6)
O4 C7 C8 109.7(7)
O4 C7 C6 106.3(6)
C8 C7 C6 112.4(6)
O6 C8 C9 112.9(7)
O6 C8 C7 104.5(6)
C9 C8 C7 112.3(7)
O8 C9 O1 112.6(7)
O8 C9 C8 110.5(6)
O1 C9 C8 108.9(7)
O3 C10 O2 123.9(11)
O3 C10 C11 124.5(10)
O2 C10 C11 111.6(9)
C16 C11 C12 123.9(14)
C16 C11 C10 117.6(14)
C12 C11 C10 118.4(9)
C11 C12 C13 116.4(12)
C14 C13 C12 122.9(18)
C13 C14 C15 120.3(14)
C14 C15 C16 120.8(12)
C11 C16 C15 115.2(16)
O5 C17 O4 123.0(8)
O5 C17 C18 126.1(7)
O4 C17 C18 110.8(8)
C19 C18 C23 120.4(8)
C19 C18 C17 123.3(7)
C23 C18 C17 116.3(8)
C18 C19 C20 121.1(9)
C21 C20 C19 118.5(10)
C22 C21 C20 121.8(9)
C21 C22 C23 119.5(9)
C22 C23 C18 118.7(9)
O7 C24 O6 121.8(9)
O7 C24 C25 125.6(8)
O6 C24 C25 112.6(8)
C30 C25 C26 120.0(9)
C30 C25 C24 120.9(8)
C26 C25 C24 119.1(9)
C25 C26 C27 117.4(11)
C28 C27 C26 122.2(10)
C27 C28 C29 118.7(9)
C28 C29 C30 120.2(11)
C25 C30 C29 121.5(9)
N3 C33 N4 103.5(7)
N3 C33 Pd 127.0(6)
N4 C33 Pd 129.2(5)
C35 C34 N3 109.3(7)
C34 C35 N4 105.3(7)
N4 C36 C37 112.2(6)
O9 C37 C38 106.1(6)
O9 C37 C36 106.1(6)
C38 C37 C36 114.3(6)
O10 C38 C37 110.6(6)
O10 C38 C39 104.2(6)
C37 C38 C39 111.1(6)
O12 C39 C40 108.8(6)
O12 C39 C38 107.6(6)
C40 C39 C38 113.8(6)
O14 C40 C39 103.4(6)
O14 C40 C41 112.0(6)
C39 C40 C41 112.3(6)
O16 C41 O9 113.0(6)
O16 C41 C40 109.4(6)
O9 C41 C40 106.1(6)
O11 C42 C43 122.7(12)
O11 C42 O10 117.3(9)
C43 C42 O10 119.3(11)
O11 C42 C43' 137.2(12)
C43 C42 C43' 15.4(9)
O10 C42 C43' 105.5(11)
C44 C43 C42 118.2(14)
C44 C43 C48 120.0(15)
C42 C43 C48 121.4(15)
C43 C44 C45 124.3(15)
C44 C45 C46 118.3(16)
C47 C46 C45 119.9(15)
C46 C47 C48 119.5(16)
C43 C48 C47 117.7(17)
C44' C43' C48' 114.4(15)
C44' C43' C42 130.8(15)
C48' C43' C42 114.4(16)
C43' C44' C45' 127.8(16)
C44' C45' C46' 119.6(19)
C45' C46' C47' 116.1(18)
C46' C47' C48' 121.2(19)
C43' C48' C47' 118.4(19)
O13 C49 O12 121.3(8)
O13 C49 C50 124.4(8)
O12 C49 C50 114.2(7)
C55 C50 C51 121.5(9)
C55 C50 C49 119.8(7)
C51 C50 C49 118.7(9)
C50 C51 C52 115.8(12)
C53 C52 C51 122.3(11)
C54 C53 C52 120.2(9)
C53 C54 C55 120.8(11)
C50 C55 C54 119.2(9)
O15 C56 O14 123.6(7)
O15 C56 C57 124.4(7)
O14 C56 C57 111.9(6)
C62 C57 C58 119.2(7)
C62 C57 C56 121.2(7)
C58 C57 C56 119.5(7)
C59 C58 C57 121.9(7)
C58 C59 C60 120.7(8)
C61 C60 C59 119.6(8)
C60 C61 C62 119.5(8)
C57 C62 C61 118.9(8)

loop_
_geom_bond_atom_site_label_1
_geom_bond_atom_site_label_2
_geom_bond_distance
Pd C33 2.015(8)
Pd C1 2.035(7)
Pd Br2 2.464(6)
Pd Br1 2.5003(8)
Pd Br2' 2.589(4)
O1 C9 1.434(9)
O1 C5 1.445(9)
O2 C10 1.318(10)
O2 C6 1.425(9)
O3 C10 1.208(15)
O4 C17 1.333(10)
O4 C7 1.446(10)
O5 C17 1.210(12)
O6 C24 1.341(10)
O6 C8 1.437(9)
O7 C24 1.228(12)
O8 C9 1.386(11)
O8 C31 1.442(11)
O9 C41 1.425(9)
O9 C37 1.443(9)
O10 C42 1.372(11)
O10 C38 1.445(10)
O11 C42 1.230(14)
O12 C49 1.319(9)
O12 C39 1.413(9)
O13 C49 1.237(10)
O14 C56 1.337(9)
O14 C40 1.447(9)
O15 C56 1.218(9)
O16 C41 1.393(10)
O16 C63 1.417(11)
N1 C1 1.354(9)
N1 C2 1.376(10)
N1 C32 1.447(11)
N2 C1 1.341(10)
N2 C3 1.393(10)
N2 C4 1.458(9)
N3 C33 1.349(10)
N3 C34 1.384(12)
N3 C64 1.482(13)
N4 C33 1.358(11)
N4 C35 1.399(9)
N4 C36 1.446(10)
C2 C3 1.338(13)
C4 C5 1.490(11)
C5 C6 1.541(10)
C6 C7 1.523(11)
C7 C8 1.509(11)
C8 C9 1.494(12)
C10 C11 1.541(18)
C11 C16 1.350(15)
C11 C12 1.378(19)
C12 C13 1.390(17)
C13 C14 1.30(2)
C14 C15 1.35(3)
C15 C16 1.45(2)
C17 C18 1.495(12)
C18 C19 1.360(12)
C18 C23 1.413(11)
C19 C20 1.395(12)
C20 C21 1.385(13)
C21 C22 1.374(15)
C22 C23 1.403(12)
C24 C25 1.455(13)
C25 C30 1.374(14)
C25 C26 1.377(14)
C26 C27 1.449(16)
C27 C28 1.358(17)
C28 C29 1.378(15)
C29 C30 1.396(13)
C34 C35 1.298(13)
C36 C37 1.519(11)
C37 C38 1.503(11)
C38 C39 1.517(11)
C39 C40 1.508(11)
C40 C41 1.569(11)
C42 C43 1.346(19)
C42 C43' 1.491(10)
C43 C44 1.335(18)
C43 C48 1.398(17)
C44 C45 1.355(16)
C45 C46 1.397(18)
C46 C47 1.40(2)
C47 C48 1.436(18)
C43' C44' 1.352(18)
C43' C48' 1.421(18)
C44' C45' 1.354(17)
C45' C46' 1.389(19)
C46' C47' 1.40(2)
C47' C48' 1.443(19)
C49 C50 1.458(12)
C50 C55 1.362(14)
C50 C51 1.384(14)
C51 C52 1.470(17)
C52 C53 1.34(2)
C53 C54 1.325(15)
C54 C55 1.447(14)
C56 C57 1.478(11)
C57 C62 1.377(11)
C57 C58 1.387(12)
C58 C59 1.345(12)
C59 C60 1.380(12)
C60 C61 1.378(13)
C61 C62 1.438(11)
